data_4325787
loop_
_publ_author_name
'Xiao-Ping Zhou'
'Zhengtao Xu'
'Matthias Zeller'
'Allen D. Hunter'
'Stephen Sin-Yin Chui'
'Chi-Ming Che'

_publ_section_title
;
 Semirigid Aromatic Sulfone-Carboxylate Molecule for Dynamic Coordination
 Networks: Multiple Substitutions of the Ancillary Ligands
;
_journal_name_full 'Inorganic Chemistry'
_journal_page_first 7142
_journal_page_last 7149
_journal_paper_doi 10.1021/ic2007292
_journal_volume 50
_journal_year 2011
_chemical_formula_sum 'C72 H58 Co3 N6 O28 S6'
_chemical_formula_weight 1824.39
_chemical_name_systematic
; 
 ? 
;
_space_group_IT_number 2
_symmetry_cell_setting triclinic
_symmetry_space_group_name_Hall '-P 1'
_symmetry_space_group_name_H-M 'P -1'
_atom_sites_solution_hydrogens geom
_atom_sites_solution_primary direct
_atom_sites_solution_secondary difmap
_audit_creation_method SHELXL-97
_cell_angle_alpha 106.486(3)
_cell_angle_beta 94.182(4)
_cell_angle_gamma 95.349(4)
_cell_formula_units_Z 1
_cell_length_a 9.0481(5)
_cell_length_b 13.1372(5)
_cell_length_c 17.8930(6)
_cell_measurement_reflns_used 9824
_cell_measurement_temperature 293(2)
_cell_measurement_theta_max 27.8430
_cell_measurement_theta_min 3.1185
_cell_volume 2019.53(16)
_computing_cell_refinement
;
CrysAlis RED, Oxford Diffraction Ltd.,
Version 1.171.32.29 (release 10-06-2008 CrysAlis171 .NET)
(compiled Jun 10 2008,16:49:55)
;
_computing_data_collection
;
CrysAlis CCD, Oxford Diffraction Ltd.,
Version 1.171.32.29 (release 10-06-2008 CrysAlis171 .NET)
(compiled Jun 10 2008,16:49:55)
;
_computing_data_reduction
;
CrysAlis RED, Oxford Diffraction Ltd.,
Version 1.171.32.29 (release 10-06-2008 CrysAlis171 .NET)
(compiled Jun 10 2008,16:49:55)
;
_computing_structure_refinement 'SHELXTL 6.14'
_computing_structure_solution 'SHELXTL 6.14 (Bruker, 2000-2003; Sheldrick, 2008)'
_diffrn_ambient_temperature 293(2)
_diffrn_measured_fraction_theta_full 0.983
_diffrn_measured_fraction_theta_max 0.850
_diffrn_measurement_device_type 'CrysAlis CCD, Oxford Diffraction'
_diffrn_measurement_method '\w scans'
_diffrn_radiation_monochromator graphite
_diffrn_radiation_source 'Enhance (Mo) X-ray Source'
_diffrn_radiation_type MoK\a
_diffrn_radiation_wavelength 0.71073
_diffrn_reflns_av_R_equivalents 0.0501
_diffrn_reflns_av_sigmaI/netI 0.0840
_diffrn_reflns_limit_h_max 11
_diffrn_reflns_limit_h_min -11
_diffrn_reflns_limit_k_max 16
_diffrn_reflns_limit_k_min -16
_diffrn_reflns_limit_l_max 23
_diffrn_reflns_limit_l_min -22
_diffrn_reflns_number 27598
_diffrn_reflns_theta_full 25.00
_diffrn_reflns_theta_max 27.92
_diffrn_reflns_theta_min 3.12
_diffrn_standards_number 0
_exptl_absorpt_coefficient_mu 0.847
_exptl_absorpt_correction_T_max 1.00000
_exptl_absorpt_correction_T_min 0.88790
_exptl_absorpt_correction_type multi-scan
_exptl_absorpt_process_details
;
CrysAlis RED, Oxford Diffraction Ltd.,
Version 1.171.32.29 (release 10-06-2008 CrysAlis171 .NET)
(compiled Jun 10 2008,16:49:55)
empirical absorption correction using spherical harmonics,
 implemented in SCALE3 ABSPACK scaling algorithm.
;
_exptl_crystal_colour pink
_exptl_crystal_density_diffrn 1.500
_exptl_crystal_description plate
_exptl_crystal_F_000 933
_exptl_crystal_size_max 0.36
_exptl_crystal_size_mid 0.28
_exptl_crystal_size_min 0.20
_refine_diff_density_max 0.483
_refine_diff_density_min -0.421
_refine_diff_density_rms 0.070
_refine_ls_extinction_method none
_refine_ls_goodness_of_fit_ref 0.971
_refine_ls_hydrogen_treatment mixed
_refine_ls_matrix_type full
_refine_ls_number_parameters 565
_refine_ls_number_reflns 8209
_refine_ls_number_restraints 4
_refine_ls_restrained_S_all 0.971
_refine_ls_R_factor_all 0.1168
_refine_ls_R_factor_gt 0.0561
_refine_ls_shift/su_max 0.000
_refine_ls_shift/su_mean 0.000
_refine_ls_structure_factor_coef Fsqd
_refine_ls_weighting_details 'calc w=1/[\s^2^(Fo^2^)+(0.0779P)^2^+0.0000P] where P=(Fo^2^+2Fc^2^)/3'
_refine_ls_weighting_scheme calc
_refine_ls_wR_factor_gt 0.1319
_refine_ls_wR_factor_ref 0.1466
_reflns_number_gt 4507
_reflns_number_total 8209
_reflns_threshold_expression >2sigma(I)
_cod_data_source_file ic2007292_si_002_3.cif
_cod_data_source_block CoTCPSB-CH3CN1
_cod_original_cell_volume 2019.53(15)
_cod_database_code 4325787

loop_
_symmetry_equiv_pos_as_xyz
'x, y, z'
'-x, -y, -z'

loop_
_atom_site_label
_atom_site_type_symbol
_atom_site_fract_x
_atom_site_fract_y
_atom_site_fract_z
_atom_site_U_iso_or_equiv
_atom_site_adp_type
_atom_site_occupancy
_atom_site_symmetry_multiplicity
_atom_site_calc_flag
_atom_site_refinement_flags
_atom_site_disorder_assembly
_atom_site_disorder_group
C1 C 1.1469(6) 1.0243(3) 0.8073(2) 0.0566(13) Uani 1 1 d . . .
C2 C 1.0555(5) 0.9679(3) 0.7289(2) 0.0427(10) Uani 1 1 d . . .
C3 C 1.0977(5) 0.9856(3) 0.6617(2) 0.0449(11) Uani 1 1 d . . .
H3 H 1.1819 1.0331 0.6637 0.054 Uiso 1 1 calc R . .
C4 C 1.0160(5) 0.9332(3) 0.5902(2) 0.0389(10) Uani 1 1 d . . .
H4 H 1.0454 0.9447 0.5443 0.047 Uiso 1 1 calc R . .
C5 C 0.8908(4) 0.8641(2) 0.5882(2) 0.0339(9) Uani 1 1 d . . .
C6 C 0.8460(6) 0.8444(3) 0.6554(2) 0.0601(13) Uani 1 1 d . . .
H6 H 0.7611 0.7976 0.6536 0.072 Uiso 1 1 calc R . .
C7 C 0.9318(6) 0.8966(3) 0.7258(2) 0.0652(14) Uani 1 1 d . . .
H7 H 0.9053 0.8832 0.7717 0.078 Uiso 1 1 calc R . .
C8 C 0.8260(4) 0.6740(2) 0.46055(19) 0.0321(9) Uani 1 1 d . . .
C9 C 0.7614(4) 0.5919(2) 0.48560(19) 0.0336(9) Uani 1 1 d . . .
H9 H 0.6966 0.6056 0.5243 0.040 Uiso 1 1 calc R . .
C10 C 0.7940(4) 0.4888(3) 0.4525(2) 0.0346(9) Uani 1 1 d . . .
C11 C 0.8903(4) 0.4684(3) 0.3955(2) 0.0424(10) Uani 1 1 d . . .
H11 H 0.9135 0.3992 0.3744 0.051 Uiso 1 1 calc R . .
C12 C 0.9524(4) 0.5505(3) 0.3694(2) 0.0397(10) Uani 1 1 d . . .
C13 C 0.9207(4) 0.6555(3) 0.4015(2) 0.0385(9) Uani 1 1 d . . .
H13 H 0.9616 0.7110 0.3839 0.046 Uiso 1 1 calc R . .
C14 C 0.6029(4) 0.3096(2) 0.38114(19) 0.0314(8) Uani 1 1 d . . .
C15 C 0.5004(4) 0.3583(3) 0.34611(19) 0.0337(9) Uani 1 1 d . . .
H15 H 0.4728 0.4241 0.3733 0.040 Uiso 1 1 calc R . .
C16 C 0.4398(4) 0.3072(3) 0.26987(19) 0.0347(9) Uani 1 1 d . . .
H16 H 0.3720 0.3394 0.2452 0.042 Uiso 1 1 calc R . .
C17 C 0.4794(4) 0.2087(3) 0.2300(2) 0.0370(9) Uani 1 1 d . . .
C18 C 0.5775(5) 0.1611(3) 0.2669(2) 0.0499(11) Uani 1 1 d . . .
H18 H 0.6007 0.0935 0.2407 0.060 Uiso 1 1 calc R . .
C19 C 0.6431(5) 0.2113(3) 0.3424(2) 0.0498(11) Uani 1 1 d . . .
H19 H 0.7126 0.1795 0.3663 0.060 Uiso 1 1 calc R . .
C20 C 0.4160(5) 0.1563(3) 0.1460(2) 0.0503(12) Uani 1 1 d . . .
C21 C 0.9447(5) 0.4367(3) 0.2118(2) 0.0450(11) Uani 1 1 d . . .
C22 C 0.8310(5) 0.4776(3) 0.1805(3) 0.0594(13) Uani 1 1 d . . .
H22 H 0.8191 0.5496 0.2000 0.071 Uiso 1 1 calc R . .
C23 C 0.7331(5) 0.4110(3) 0.1192(2) 0.0545(12) Uani 1 1 d . . .
H23 H 0.6550 0.4381 0.0974 0.065 Uiso 1 1 calc R . .
C24 C 0.7516(5) 0.3046(3) 0.0907(2) 0.0461(11) Uani 1 1 d . . .
C25 C 0.8680(7) 0.2660(3) 0.1228(3) 0.0746(16) Uani 1 1 d . . .
H25 H 0.8813 0.1943 0.1030 0.090 Uiso 1 1 calc R . .
C26 C 0.9664(6) 0.3319(3) 0.1842(3) 0.0708(15) Uani 1 1 d . . .
H26 H 1.0452 0.3053 0.2059 0.085 Uiso 1 1 calc R . .
C27 C 0.6423(6) 0.2316(3) 0.0232(2) 0.0559(13) Uani 1 1 d . . .
N1 N 0.2430(14) 0.3020(7) -0.0497(7) 0.067(7) Uani 0.50 1 d PG A -1
C28 C 0.3014(11) 0.4028(9) -0.0015(7) 0.086(6) Uani 0.50 1 d PG A -1
H28 H 0.4026 0.4171 0.0161 0.103 Uiso 0.50 1 calc PR A -1
C29 C 0.2085(15) 0.4824(6) 0.0205(6) 0.079(5) Uani 0.50 1 d PG A -1
H29 H 0.2476 0.5498 0.0528 0.095 Uiso 0.50 1 calc PR A -1
C30 C 0.0572(14) 0.4611(7) -0.0056(6) 0.088(9) Uani 0.50 1 d PG A -1
C31 C -0.0012(11) 0.3603(9) -0.0538(6) 0.058(3) Uani 0.50 1 d PG A -1
H31 H -0.1024 0.3460 -0.0714 0.069 Uiso 0.50 1 calc PR A -1
C32 C 0.0917(14) 0.2807(6) -0.0758(5) 0.065(4) Uani 0.50 1 d PG A -1
H32 H 0.0527 0.2133 -0.1081 0.078 Uiso 0.50 1 calc PR A -1
C33 C 0.4723(6) 0.3302(4) -0.2299(3) 0.0713(15) Uani 1 1 d . . .
C34 C 0.4957(7) 0.3688(6) -0.2966(4) 0.110(2) Uani 1 1 d . . .
H34A H 0.4028 0.3589 -0.3288 0.165 Uiso 1 1 calc R . .
H34B H 0.5668 0.3296 -0.3265 0.165 Uiso 1 1 calc R . .
H34C H 0.5328 0.4434 -0.2787 0.165 Uiso 1 1 calc R . .
C35 C 0.3841(11) 0.9092(6) 0.3793(5) 0.129(3) Uani 1 1 d . . .
C36 C 0.3211(11) 0.8892(7) 0.4432(5) 0.165(4) Uani 1 1 d . . .
H36 H 0.3795 0.8439 0.4636 0.247 Uiso 1 1 calc R . .
H36B H 0.2211 0.8544 0.4269 0.247 Uiso 1 1 calc R . .
H36C H 0.3193 0.9556 0.4831 0.247 Uiso 1 1 calc R . .
N1B N -0.2338(15) 0.7051(8) 0.0584(6) 0.089(10) Uani 0.50 1 d PG . -1
C28B C -0.2634(11) 0.6266(8) -0.0134(6) 0.052(3) Uani 0.50 1 d PG A -1
H28B H -0.3474 0.6258 -0.0468 0.063 Uiso 0.50 1 calc PR . -1
C29B C -0.1672(12) 0.5492(6) -0.0353(5) 0.052(3) Uani 0.50 1 d PG A -1
H29B H -0.1870 0.4966 -0.0833 0.062 Uiso 0.50 1 calc PR . -1
C30B C -0.0416(12) 0.5503(8) 0.0147(6) 0.055(5) Uani 0.50 1 d PG A -1
C31B C -0.0121(13) 0.6289(10) 0.0864(5) 0.107(8) Uani 0.50 1 d PG A -1
H31B H 0.0720 0.6296 0.1198 0.129 Uiso 0.50 1 calc PR . -1
C32B C -0.1082(17) 0.7063(8) 0.1083(5) 0.103(7) Uani 0.50 1 d PG A -1
H32B H -0.0884 0.7588 0.1563 0.124 Uiso 0.50 1 calc PR . -1
Co1 Co 0.5000 0.0000 0.0000 0.0610(3) Uani 1 2 d S . .
Co2 Co 0.39910(8) 0.19392(4) -0.10338(3) 0.0634(2) Uani 1 1 d . . .
N2 N 0.4493(6) 0.2977(3) -0.1777(3) 0.0777(13) Uani 1 1 d . A .
N3 N 0.4419(12) 0.9261(6) 0.3308(4) 0.184(4) Uani 1 1 d . . .
O1 O 1.2436(4) 1.1002(2) 0.80712(15) 0.0639(9) Uani 1 1 d . . .
O2 O 1.1169(4) 0.9929(2) 0.86410(17) 0.0753(11) Uani 1 1 d . . .
O3 O 0.6259(3) 0.79410(19) 0.51660(16) 0.0524(8) Uani 1 1 d . . .
O4 O 0.8172(3) 0.86292(19) 0.44559(14) 0.0505(7) Uani 1 1 d . . .
O5 O 0.5933(3) 0.41966(18) 0.52881(13) 0.0445(7) Uani 1 1 d . . .
O6 O 0.8027(3) 0.31398(19) 0.49391(16) 0.0564(8) Uani 1 1 d . . .
O7 O 0.4580(4) 0.06541(19) 0.11438(15) 0.0696(10) Uani 1 1 d . . .
O8 O 0.3354(4) 0.2038(2) 0.11281(16) 0.0702(10) Uani 1 1 d . . .
O9 O 1.1785(3) 0.4609(3) 0.3116(2) 0.0771(11) Uani 1 1 d . . .
O10 O 1.1117(4) 0.6192(2) 0.27449(18) 0.0725(10) Uani 1 1 d . . .
O11 O 0.6517(4) 0.1336(2) 0.01190(17) 0.0695(10) Uani 1 1 d . . .
O12 O 0.5598(4) 0.2747(2) -0.01345(16) 0.0655(9) Uani 1 1 d . A .
O13 O 0.3375(4) 0.0884(2) -0.03456(16) 0.0645(10) Uani 1 1 d D A .
H13A H 0.331(6) 0.129(3) 0.0110(17) 0.097 Uiso 1 1 d D . .
H13B H 0.243(2) 0.074(4) -0.046(3) 0.097 Uiso 1 1 d D . .
O14 O 0.5648(5) 0.1112(3) -0.16001(18) 0.0796(12) Uani 1 1 d D A .
H14A H 0.540(7) 0.055(3) -0.147(3) 0.119 Uiso 1 1 d D . .
H14B H 0.568(7) 0.117(5) -0.2058(18) 0.119 Uiso 1 1 d D . .
S3 S 0.77746(12) 0.80551(6) 0.49914(5) 0.0383(3) Uani 1 1 d . . .
S4 S 0.69642(12) 0.37871(6) 0.47454(5) 0.0385(3) Uani 1 1 d . . .
S5 S 1.06804(13) 0.52191(9) 0.29146(7) 0.0560(3) Uani 1 1 d . . .

loop_
_atom_site_aniso_label
_atom_site_aniso_U_11
_atom_site_aniso_U_22
_atom_site_aniso_U_33
_atom_site_aniso_U_23
_atom_site_aniso_U_13
_atom_site_aniso_U_12
C1 0.095(4) 0.033(2) 0.034(2) 0.0015(18) -0.017(2) 0.013(2)
C2 0.068(3) 0.0244(18) 0.031(2) 0.0037(15) -0.0090(19) 0.0059(19)
C3 0.059(3) 0.0285(18) 0.040(2) 0.0066(16) -0.014(2) -0.0063(19)
C4 0.050(3) 0.0361(19) 0.028(2) 0.0092(15) -0.0039(18) -0.0003(19)
C5 0.047(3) 0.0217(16) 0.0282(19) 0.0019(14) -0.0024(17) 0.0019(17)
C6 0.081(4) 0.045(2) 0.042(3) 0.0043(19) -0.001(2) -0.021(2)
C7 0.104(4) 0.056(3) 0.033(2) 0.016(2) -0.001(2) -0.009(3)
C8 0.027(2) 0.0284(18) 0.031(2) -0.0034(14) -0.0066(17) 0.0017(16)
C9 0.033(2) 0.0282(18) 0.0302(19) -0.0031(14) -0.0081(16) 0.0019(16)
C10 0.036(2) 0.0306(18) 0.0287(19) -0.0004(14) -0.0112(17) 0.0026(17)
C11 0.037(2) 0.0313(19) 0.046(2) -0.0054(17) -0.016(2) 0.0071(18)
C12 0.027(2) 0.042(2) 0.036(2) -0.0058(17) -0.0108(17) -0.0016(18)
C13 0.029(2) 0.0359(19) 0.040(2) 0.0022(16) -0.0126(18) -0.0060(17)
C14 0.038(2) 0.0251(16) 0.0262(18) 0.0007(14) -0.0048(16) 0.0047(16)
C15 0.045(3) 0.0271(17) 0.0268(19) 0.0023(14) 0.0007(17) 0.0119(17)
C16 0.042(3) 0.0331(18) 0.0283(19) 0.0072(15) -0.0026(17) 0.0087(17)
C17 0.052(3) 0.0290(18) 0.0256(19) 0.0020(14) -0.0021(17) 0.0043(18)
C18 0.076(3) 0.0254(18) 0.039(2) -0.0044(16) -0.011(2) 0.017(2)
C19 0.070(3) 0.0300(19) 0.040(2) -0.0044(16) -0.017(2) 0.021(2)
C20 0.082(4) 0.032(2) 0.029(2) 0.0014(17) -0.014(2) 0.005(2)
C21 0.041(3) 0.042(2) 0.039(2) -0.0057(17) 0.0045(19) -0.003(2)
C22 0.061(3) 0.038(2) 0.061(3) -0.012(2) -0.005(2) 0.010(2)
C23 0.056(3) 0.039(2) 0.053(3) -0.0067(19) -0.010(2) 0.005(2)
C24 0.070(3) 0.0308(19) 0.031(2) 0.0041(16) -0.006(2) -0.001(2)
C25 0.121(5) 0.031(2) 0.058(3) -0.003(2) -0.025(3) 0.013(3)
C26 0.085(4) 0.048(3) 0.065(3) 0.000(2) -0.025(3) 0.014(3)
C27 0.096(4) 0.031(2) 0.032(2) 0.0034(17) -0.011(2) -0.004(2)
N1 0.105(15) 0.030(8) 0.061(10) 0.004(8) -0.013(9) 0.028(9)
C28 0.156(16) 0.038(7) 0.056(8) 0.013(6) -0.035(9) 0.011(8)
C29 0.142(14) 0.018(5) 0.072(9) 0.014(5) -0.016(9) 0.000(7)
C30 0.18(2) 0.023(8) 0.043(9) -0.007(8) -0.008(12) -0.027(10)
C31 0.081(9) 0.038(6) 0.045(8) 0.000(6) -0.005(6) 0.006(5)
C32 0.112(11) 0.026(5) 0.041(7) -0.009(5) -0.010(7) 0.006(6)
C33 0.064(4) 0.064(3) 0.088(4) 0.033(3) -0.022(3) 0.003(3)
C34 0.078(5) 0.154(6) 0.132(6) 0.104(5) -0.004(4) -0.006(4)
C35 0.224(10) 0.112(5) 0.084(5) 0.051(4) 0.049(6) 0.085(6)
C36 0.205(10) 0.147(7) 0.200(10) 0.104(7) 0.104(8) 0.077(7)
N1B 0.18(2) 0.035(9) 0.029(7) -0.009(7) -0.040(11) 0.006(11)
C28B 0.078(8) 0.032(6) 0.040(6) 0.005(5) -0.017(5) 0.004(5)
C29B 0.093(9) 0.029(6) 0.024(5) 0.003(4) -0.016(5) -0.005(6)
C30B 0.089(12) 0.046(10) 0.046(8) 0.025(7) 0.009(8) 0.042(8)
C31B 0.197(18) 0.053(8) 0.052(10) -0.011(7) -0.058(10) 0.051(9)
C32B 0.171(17) 0.051(7) 0.073(11) 0.009(7) -0.059(11) 0.029(9)
Co1 0.1211(9) 0.0227(4) 0.0265(4) -0.0046(3) -0.0270(4) 0.0094(4)
Co2 0.1119(6) 0.0297(3) 0.0371(3) 0.0013(2) -0.0277(3) 0.0062(3)
N2 0.111(4) 0.048(2) 0.071(3) 0.021(2) -0.023(3) 0.004(2)
N3 0.330(12) 0.149(6) 0.103(5) 0.057(5) 0.064(7) 0.077(7)
O1 0.105(3) 0.0385(15) 0.0354(16) 0.0045(12) -0.0254(16) -0.0104(17)
O2 0.118(3) 0.066(2) 0.0340(17) 0.0166(15) -0.0190(18) -0.013(2)
O3 0.047(2) 0.0330(14) 0.0690(19) 0.0021(13) -0.0016(15) 0.0080(13)
O4 0.070(2) 0.0364(14) 0.0385(15) 0.0089(12) -0.0131(14) -0.0034(14)
O5 0.067(2) 0.0333(13) 0.0267(13) 0.0017(10) -0.0020(13) -0.0001(13)
O6 0.067(2) 0.0350(14) 0.0580(18) 0.0082(12) -0.0313(15) 0.0080(14)
O7 0.137(3) 0.0295(14) 0.0310(15) -0.0056(11) -0.0232(16) 0.0224(17)
O8 0.108(3) 0.0523(17) 0.0369(16) -0.0042(13) -0.0293(17) 0.0257(18)
O9 0.039(2) 0.082(2) 0.084(2) -0.0174(18) -0.0061(17) 0.0164(17)
O10 0.063(2) 0.0611(19) 0.071(2) -0.0084(16) 0.0127(17) -0.0221(17)
O11 0.104(3) 0.0286(14) 0.0599(19) -0.0010(13) -0.0319(18) 0.0032(15)
O12 0.113(3) 0.0311(14) 0.0420(17) 0.0056(12) -0.0314(17) 0.0020(16)
O13 0.117(3) 0.0321(15) 0.0342(16) 0.0022(12) -0.0287(18) 0.0109(18)
O14 0.143(4) 0.0505(19) 0.0446(19) 0.0125(15) -0.008(2) 0.026(2)
S3 0.0473(7) 0.0246(4) 0.0366(5) 0.0031(4) -0.0087(5) 0.0008(4)
S4 0.0528(7) 0.0240(4) 0.0307(5) 0.0009(4) -0.0165(5) 0.0036(4)
S5 0.0352(7) 0.0578(7) 0.0547(7) -0.0122(5) 0.0007(5) -0.0026(6)

loop_
_atom_type_symbol
_atom_type_description
_atom_type_scat_dispersion_real
_atom_type_scat_dispersion_imag
_atom_type_scat_source
C C 0.0033 0.0016 'International Tables Vol C Tables 4.2.6.8 and 6.1.1.4'
H H 0.0000 0.0000 'International Tables Vol C Tables 4.2.6.8 and 6.1.1.4'
N N 0.0061 0.0033 'International Tables Vol C Tables 4.2.6.8 and 6.1.1.4'
Co Co 0.3494 0.9721 'International Tables Vol C Tables 4.2.6.8 and 6.1.1.4'
O O 0.0106 0.0060 'International Tables Vol C Tables 4.2.6.8 and 6.1.1.4'
S S 0.1246 0.1234 'International Tables Vol C Tables 4.2.6.8 and 6.1.1.4'

loop_
_geom_angle_atom_site_label_1
_geom_angle_atom_site_label_2
_geom_angle_atom_site_label_3
_geom_angle
_geom_angle_site_symmetry_1
_geom_angle_site_symmetry_3
O2 C1 O1 127.2(4) . .
O2 C1 C2 117.2(4) . .
O1 C1 C2 115.6(4) . .
C3 C2 C7 119.8(4) . .
C3 C2 C1 120.4(4) . .
C7 C2 C1 119.8(4) . .
C2 C3 C4 120.4(4) . .
C2 C3 H3 119.8 . .
C4 C3 H3 119.8 . .
C5 C4 C3 119.2(3) . .
C5 C4 H4 120.4 . .
C3 C4 H4 120.4 . .
C4 C5 C6 121.5(3) . .
C4 C5 S3 119.7(3) . .
C6 C5 S3 118.7(3) . .
C5 C6 C7 117.8(4) . .
C5 C6 H6 121.1 . .
C7 C6 H6 121.1 . .
C2 C7 C6 121.2(4) . .
C2 C7 H7 119.4 . .
C6 C7 H7 119.4 . .
C9 C8 C13 121.6(3) . .
C9 C8 S3 119.6(3) . .
C13 C8 S3 118.6(3) . .
C8 C9 C10 119.4(3) . .
C8 C9 H9 120.3 . .
C10 C9 H9 120.3 . .
C11 C10 C9 120.4(3) . .
C11 C10 S4 118.5(3) . .
C9 C10 S4 120.7(3) . .
C10 C11 C12 120.1(3) . .
C10 C11 H11 120.0 . .
C12 C11 H11 120.0 . .
C11 C12 C13 120.7(4) . .
C11 C12 S5 119.7(3) . .
C13 C12 S5 119.5(3) . .
C8 C13 C12 117.8(4) . .
C8 C13 H13 121.1 . .
C12 C13 H13 121.1 . .
C19 C14 C15 121.5(3) . .
C19 C14 S4 118.5(3) . .
C15 C14 S4 119.8(2) . .
C14 C15 C16 118.7(3) . .
C14 C15 H15 120.6 . .
C16 C15 H15 120.6 . .
C17 C16 C15 120.5(3) . .
C17 C16 H16 119.8 . .
C15 C16 H16 119.8 . .
C18 C17 C16 119.5(3) . .
C18 C17 C20 120.9(3) . .
C16 C17 C20 119.6(4) . .
C17 C18 C19 121.4(3) . .
C17 C18 H18 119.3 . .
C19 C18 H18 119.3 . .
C14 C19 C18 118.3(4) . .
C14 C19 H19 120.8 . .
C18 C19 H19 120.8 . .
O8 C20 O7 125.4(3) . .
O8 C20 C17 119.5(3) . .
O7 C20 C17 115.0(4) . .
C22 C21 C26 121.9(4) . .
C22 C21 S5 119.2(3) . .
C26 C21 S5 118.9(4) . .
C21 C22 C23 119.4(4) . .
C21 C22 H22 120.3 . .
C23 C22 H22 120.3 . .
C24 C23 C22 119.9(4) . .
C24 C23 H23 120.0 . .
C22 C23 H23 120.0 . .
C25 C24 C23 119.4(4) . .
C25 C24 C27 121.1(4) . .
C23 C24 C27 119.5(4) . .
C24 C25 C26 121.1(4) . .
C24 C25 H25 119.4 . .
C26 C25 H25 119.4 . .
C21 C26 C25 118.3(5) . .
C21 C26 H26 120.8 . .
C25 C26 H26 120.8 . .
O12 C27 O11 128.6(4) . .
O12 C27 C24 117.6(3) . .
O11 C27 C24 113.8(4) . .
C28 N1 C32 120.0 . .
C28 N1 Co2 117.8(7) . .
C32 N1 Co2 120.7(7) . .
N1 C28 C29 120.0 . .
N1 C28 H28 120.0 . .
C29 C28 H28 120.0 . .
C30 C29 C28 120.0 . .
C30 C29 H29 120.0 . .
C28 C29 H29 120.0 . .
C29 C30 C31 120.0 . .
C29 C30 C30B 119.6(7) . .
C31 C30 C30B 120.3(7) . .
C32 C31 C30 120.0 . .
C32 C31 H31 120.0 . .
C30 C31 H31 120.0 . .
C31 C32 N1 120.0 . .
C31 C32 H32 120.0 . .
N1 C32 H32 120.0 . .
N2 C33 C34 177.8(6) . .
C33 C34 H34A 109.5 . .
C33 C34 H34B 109.5 . .
H34A C34 H34B 109.5 . .
C33 C34 H34C 109.5 . .
H34A C34 H34C 109.5 . .
H34B C34 H34C 109.5 . .
N3 C35 C36 176.0(12) . .
C35 C36 H36 109.5 . .
C35 C36 H36B 109.5 . .
H36 C36 H36B 109.5 . .
C35 C36 H36C 109.5 . .
H36 C36 H36C 109.5 . .
H36B C36 H36C 109.5 . .
C28B N1B C32B 120.0 . .
C28B N1B Co2 120.7(7) . 2_565
C32B N1B Co2 118.2(7) . 2_565
N1B C28B C29B 120.0 . .
N1B C28B H28B 120.0 . .
C29B C28B H28B 120.0 . .
C30B C29B C28B 120.0 . .
C30B C29B H29B 120.0 . .
C28B C29B H29B 120.0 . .
C29B C30B C31B 120.0 . .
C29B C30B C30 120.4(6) . .
C31B C30B C30 119.4(6) . .
C32B C31B C30B 120.0 . .
C32B C31B H31B 120.0 . .
C30B C31B H31B 120.0 . .
C31B C32B N1B 120.0 . .
C31B C32B H32B 120.0 . .
N1B C32B H32B 120.0 . .
O7 Co1 O7 180.0(2) 2_655 .
O7 Co1 O11 91.39(12) 2_655 .
O7 Co1 O11 88.61(12) . .
O7 Co1 O11 88.61(12) 2_655 2_655
O7 Co1 O11 91.39(12) . 2_655
O11 Co1 O11 180.0 . 2_655
O7 Co1 O13 88.32(12) 2_655 2_655
O7 Co1 O13 91.68(12) . 2_655
O11 Co1 O13 93.94(13) . 2_655
O11 Co1 O13 86.06(13) 2_655 2_655
O7 Co1 O13 91.68(12) 2_655 .
O7 Co1 O13 88.32(12) . .
O11 Co1 O13 86.06(13) . .
O11 Co1 O13 93.94(13) 2_655 .
O13 Co1 O13 180.0 2_655 .
O12 Co2 O1 174.94(12) . 1_444
O12 Co2 O14 88.30(14) . .
O1 Co2 O14 88.62(14) 1_444 .
O12 Co2 N1B 93.4(4) . 2_565
O1 Co2 N1B 90.3(4) 1_444 2_565
O14 Co2 N1B 170.4(3) . 2_565
O12 Co2 O13 88.20(11) . .
O1 Co2 O13 88.27(11) 1_444 .
O14 Co2 O13 98.08(13) . .
N1B Co2 O13 91.5(3) 2_565 .
O12 Co2 N1 89.1(4) . .
O1 Co2 N1 94.6(4) 1_444 .
O14 Co2 N1 170.7(3) . .
N1B Co2 N1 4.4(6) 2_565 .
O13 Co2 N1 90.7(3) . .
O12 Co2 N2 95.03(14) . .
O1 Co2 N2 88.56(14) 1_444 .
O14 Co2 N2 82.94(15) . .
N1B Co2 N2 87.5(3) 2_565 .
O13 Co2 N2 176.65(15) . .
N1 Co2 N2 88.4(3) . .
C33 N2 Co2 164.4(4) . .
C1 O1 Co2 129.6(3) . 1_666
C20 O7 Co1 128.7(3) . .
C27 O11 Co1 134.8(3) . .
C27 O12 Co2 124.7(2) . .
Co1 O13 Co2 119.06(18) . .
Co1 O13 H13A 96(4) . .
Co2 O13 H13A 106(4) . .
Co1 O13 H13B 131(4) . .
Co2 O13 H13B 103(4) . .
H13A O13 H13B 94(5) . .
Co2 O14 H14A 94(4) . .
Co2 O14 H14B 111(5) . .
H14A O14 H14B 128(6) . .
O4 S3 O3 119.88(18) . .
O4 S3 C5 108.06(16) . .
O3 S3 C5 107.91(17) . .
O4 S3 C8 106.76(17) . .
O3 S3 C8 106.62(16) . .
C5 S3 C8 106.96(17) . .
O5 S4 O6 119.53(18) . .
O5 S4 C14 111.09(17) . .
O6 S4 C14 108.08(15) . .
O5 S4 C10 107.77(16) . .
O6 S4 C10 108.57(18) . .
C14 S4 C10 100.00(16) . .
O10 S5 O9 120.1(2) . .
O10 S5 C21 109.1(2) . .
O9 S5 C21 108.10(19) . .
O10 S5 C12 107.98(19) . .
O9 S5 C12 107.2(2) . .
C21 S5 C12 102.97(18) . .

loop_
_geom_bond_atom_site_label_1
_geom_bond_atom_site_label_2
_geom_bond_distance
_geom_bond_site_symmetry_2
C1 O2 1.239(5) .
C1 O1 1.265(5) .
C1 C2 1.525(5) .
C2 C3 1.362(6) .
C2 C7 1.378(6) .
C3 C4 1.387(5) .
C3 H3 0.9300 .
C4 C5 1.376(5) .
C4 H4 0.9300 .
C5 C6 1.381(5) .
C5 S3 1.761(3) .
C6 C7 1.389(6) .
C6 H6 0.9300 .
C7 H7 0.9300 .
C8 C9 1.379(5) .
C8 C13 1.391(5) .
C8 S3 1.778(3) .
C9 C10 1.384(5) .
C9 H9 0.9300 .
C10 C11 1.376(5) .
C10 S4 1.778(4) .
C11 C12 1.381(5) .
C11 H11 0.9300 .
C12 C13 1.401(5) .
C12 S5 1.780(4) .
C13 H13 0.9300 .
C14 C19 1.378(5) .
C14 C15 1.383(5) .
C14 S4 1.767(3) .
C15 C16 1.384(4) .
C15 H15 0.9300 .
C16 C17 1.382(5) .
C16 H16 0.9300 .
C17 C18 1.367(5) .
C17 C20 1.510(5) .
C18 C19 1.384(5) .
C18 H18 0.9300 .
C19 H19 0.9300 .
C20 O8 1.227(5) .
C20 O7 1.274(5) .
C21 C22 1.361(6) .
C21 C26 1.362(6) .
C21 S5 1.777(4) .
C22 C23 1.387(6) .
C22 H22 0.9300 .
C23 C24 1.375(5) .
C23 H23 0.9300 .
C24 C25 1.368(6) .
C24 C27 1.533(5) .
C25 C26 1.387(6) .
C25 H25 0.9300 .
C26 H26 0.9300 .
C27 O12 1.235(5) .
C27 O11 1.258(5) .
N1 C28 1.3900 .
N1 C32 1.3900 .
N1 Co2 2.175(9) .
C28 C29 1.3900 .
C28 H28 0.9300 .
C29 C30 1.3900 .
C29 H29 0.9300 .
C30 C31 1.3900 .
C30 C30B 1.519(6) .
C31 C32 1.3900 .
C31 H31 0.9300 .
C32 H32 0.9300 .
C33 N2 1.155(6) .
C33 C34 1.444(8) .
C34 H34A 0.9600 .
C34 H34B 0.9600 .
C34 H34C 0.9600 .
C35 N3 1.109(9) .
C35 C36 1.392(10) .
C36 H36 0.9600 .
C36 H36B 0.9600 .
C36 H36C 0.9600 .
N1B C28B 1.3900 .
N1B C32B 1.3900 .
N1B Co2 2.141(9) 2_565
C28B C29B 1.3900 .
C28B H28B 0.9300 .
C29B C30B 1.3900 .
C29B H29B 0.9300 .
C30B C31B 1.3900 .
C31B C32B 1.3900 .
C31B H31B 0.9300 .
C32B H32B 0.9300 .
Co1 O7 2.061(3) 2_655
Co1 O7 2.061(3) .
Co1 O11 2.075(3) .
Co1 O11 2.075(3) 2_655
Co1 O13 2.118(3) 2_655
Co1 O13 2.118(3) .
Co2 O12 2.057(3) .
Co2 O1 2.071(3) 1_444
Co2 O14 2.087(4) .
Co2 N1B 2.141(9) 2_565
Co2 O13 2.162(3) .
Co2 N2 2.199(5) .
O1 Co2 2.071(3) 1_666
O3 S3 1.432(3) .
O4 S3 1.423(3) .
O5 S4 1.425(3) .
O6 S4 1.428(3) .
O9 S5 1.426(4) .
O10 S5 1.423(3) .
O13 H13A 0.847(19) .
O13 H13B 0.857(19) .
O14 H14A 0.86(2) .
O14 H14B 0.85(2) .

loop_
_geom_hbond_atom_site_label_D
_geom_hbond_atom_site_label_H
_geom_hbond_atom_site_label_A
_geom_hbond_distance_DH
_geom_hbond_distance_HA
_geom_hbond_distance_DA
_geom_hbond_angle_DHA
_geom_hbond_site_symmetry_A
O14 H14B N3 0.85(2) 2.14(3) 2.950(8) 160(6) 2_665
O14 H14A O7 0.86(2) 1.83(3) 2.665(4) 164(7) 2_655
O13 H13B O2 0.857(19) 1.88(4) 2.562(4) 135(5) 1_444
O13 H13A O8 0.847(19) 1.80(2) 2.645(4) 172(6) .

loop_
_geom_torsion_atom_site_label_1
_geom_torsion_atom_site_label_2
_geom_torsion_atom_site_label_3
_geom_torsion_atom_site_label_4
_geom_torsion
_geom_torsion_site_symmetry_1
_geom_torsion_site_symmetry_4
O2 C1 C2 C3 -169.1(4) . .
O1 C1 C2 C3 12.4(6) . .
O2 C1 C2 C7 9.2(6) . .
O1 C1 C2 C7 -169.3(4) . .
C7 C2 C3 C4 0.7(6) . .
C1 C2 C3 C4 179.1(4) . .
C2 C3 C4 C5 0.7(6) . .
C3 C4 C5 C6 -1.0(6) . .
C3 C4 C5 S3 174.8(3) . .
C4 C5 C6 C7 -0.2(6) . .
S3 C5 C6 C7 -176.0(4) . .
C3 C2 C7 C6 -1.9(7) . .
C1 C2 C7 C6 179.7(4) . .
C5 C6 C7 C2 1.6(7) . .
C13 C8 C9 C10 1.4(5) . .
S3 C8 C9 C10 176.8(3) . .
C8 C9 C10 C11 0.3(5) . .
C8 C9 C10 S4 -172.4(3) . .
C9 C10 C11 C12 -1.5(5) . .
S4 C10 C11 C12 171.3(3) . .
C10 C11 C12 C13 1.2(6) . .
C10 C11 C12 S5 -176.3(3) . .
C9 C8 C13 C12 -1.8(5) . .
S3 C8 C13 C12 -177.2(3) . .
C11 C12 C13 C8 0.5(5) . .
S5 C12 C13 C8 177.9(3) . .
C19 C14 C15 C16 -1.2(6) . .
S4 C14 C15 C16 173.5(3) . .
C14 C15 C16 C17 1.0(5) . .
C15 C16 C17 C18 0.9(6) . .
C15 C16 C17 C20 -177.9(4) . .
C16 C17 C18 C19 -2.7(6) . .
C20 C17 C18 C19 176.1(4) . .
C15 C14 C19 C18 -0.4(6) . .
S4 C14 C19 C18 -175.3(3) . .
C17 C18 C19 C14 2.4(7) . .
C18 C17 C20 O8 -175.5(4) . .
C16 C17 C20 O8 3.3(6) . .
C18 C17 C20 O7 1.7(6) . .
C16 C17 C20 O7 -179.6(4) . .
C26 C21 C22 C23 0.7(7) . .
S5 C21 C22 C23 -178.9(3) . .
C21 C22 C23 C24 0.0(7) . .
C22 C23 C24 C25 -0.8(7) . .
C22 C23 C24 C27 179.8(4) . .
C23 C24 C25 C26 0.9(8) . .
C27 C24 C25 C26 -179.7(4) . .
C22 C21 C26 C25 -0.6(8) . .
S5 C21 C26 C25 179.1(4) . .
C24 C25 C26 C21 -0.2(8) . .
C25 C24 C27 O12 -165.4(5) . .
C23 C24 C27 O12 14.1(6) . .
C25 C24 C27 O11 13.4(7) . .
C23 C24 C27 O11 -167.1(4) . .
C32 N1 C28 C29 0.0 . .
Co2 N1 C28 C29 166.1(7) . .
N1 C28 C29 C30 0.0 . .
C28 C29 C30 C31 0.0 . .
C28 C29 C30 C30B -176.3(7) . .
C29 C30 C31 C32 0.0 . .
C30B C30 C31 C32 176.3(7) . .
C30 C31 C32 N1 0.0 . .
C28 N1 C32 C31 0.0 . .
Co2 N1 C32 C31 -165.7(7) . .
C32B N1B C28B C29B 0.0 . .
Co2 N1B C28B C29B -168.1(8) 2_565 .
N1B C28B C29B C30B 0.0 . .
C28B C29B C30B C31B 0.0 . .
C28B C29B C30B C30 175.0(7) . .
C29 C30 C30B C29B 150.7(7) . .
C31 C30 C30B C29B -25.6(7) . .
C29 C30 C30B C31B -34.3(7) . .
C31 C30 C30B C31B 149.4(7) . .
C29B C30B C31B C32B 0.0 . .
C30 C30B C31B C32B -175.1(7) . .
C30B C31B C32B N1B 0.0 . .
C28B N1B C32B C31B 0.0 . .
Co2 N1B C32B C31B 168.3(8) 2_565 .
C28 N1 Co2 O12 25.1(4) . .
C32 N1 Co2 O12 -168.9(5) . .
C28 N1 Co2 O1 -158.4(4) . 1_444
C32 N1 Co2 O1 7.6(5) . 1_444
C28 N1 Co2 N1B -147(7) . 2_565
C32 N1 Co2 N1B 19(7) . 2_565
C28 N1 Co2 O13 113.3(4) . .
C32 N1 Co2 O13 -80.7(5) . .
C28 N1 Co2 N2 -70.0(5) . .
C32 N1 Co2 N2 96.1(5) . .
O12 Co2 N2 C33 136.7(17) . .
O1 Co2 N2 C33 -39.8(17) 1_444 .
O14 Co2 N2 C33 49.0(17) . .
N1B Co2 N2 C33 -130.2(18) 2_565 .
N1 Co2 N2 C33 -134.4(18) . .
O2 C1 O1 Co2 5.1(7) . 1_666
C2 C1 O1 Co2 -176.6(3) . 1_666
O8 C20 O7 Co1 32.2(7) . .
C17 C20 O7 Co1 -144.8(3) . .
O11 Co1 O7 C20 55.8(4) . .
O11 Co1 O7 C20 -124.2(4) 2_655 .
O13 Co1 O7 C20 149.7(4) 2_655 .
O13 Co1 O7 C20 -30.2(4) . .
O12 C27 O11 Co1 -51.9(7) . .
C24 C27 O11 Co1 129.4(4) . .
O7 Co1 O11 C27 115.1(4) 2_655 .
O7 Co1 O11 C27 -64.9(4) . .
O13 Co1 O11 C27 -156.5(4) 2_655 .
O13 Co1 O11 C27 23.5(4) . .
O11 C27 O12 Co2 3.8(8) . .
C24 C27 O12 Co2 -177.6(3) . .
O14 Co2 O12 C27 -55.4(4) . .
N1B Co2 O12 C27 134.1(5) 2_565 .
O13 Co2 O12 C27 42.8(4) . .
N1 Co2 O12 C27 133.5(5) . .
N2 Co2 O12 C27 -138.1(4) . .
O7 Co1 O13 Co2 -55.20(15) 2_655 .
O7 Co1 O13 Co2 124.80(15) . .
O11 Co1 O13 Co2 36.08(14) . .
O11 Co1 O13 Co2 -143.92(14) 2_655 .
O12 Co2 O13 Co1 -59.15(15) . .
O1 Co2 O13 Co1 117.22(15) 1_444 .
O14 Co2 O13 Co1 28.87(16) . .
N1B Co2 O13 Co1 -152.5(4) 2_565 .
N1 Co2 O13 Co1 -148.2(4) . .
C4 C5 S3 O4 -14.8(3) . .
C6 C5 S3 O4 161.2(3) . .
C4 C5 S3 O3 -145.8(3) . .
C6 C5 S3 O3 30.2(4) . .
C4 C5 S3 C8 99.9(3) . .
C6 C5 S3 C8 -84.2(4) . .
C9 C8 S3 O4 -160.3(3) . .
C13 C8 S3 O4 15.2(3) . .
C9 C8 S3 O3 -31.1(3) . .
C13 C8 S3 O3 144.5(3) . .
C9 C8 S3 C5 84.2(3) . .
C13 C8 S3 C5 -100.3(3) . .
C19 C14 S4 O5 -133.7(3) . .
C15 C14 S4 O5 51.4(3) . .
C19 C14 S4 O6 -0.7(4) . .
C15 C14 S4 O6 -175.7(3) . .
C19 C14 S4 C10 112.7(3) . .
C15 C14 S4 C10 -62.2(3) . .
C11 C10 S4 O5 -174.0(3) . .
C9 C10 S4 O5 -1.2(3) . .
C11 C10 S4 O6 55.2(3) . .
C9 C10 S4 O6 -132.0(3) . .
C11 C10 S4 C14 -57.8(3) . .
C9 C10 S4 C14 115.0(3) . .
C22 C21 S5 O10 -46.1(4) . .
C26 C21 S5 O10 134.2(4) . .
C22 C21 S5 O9 -178.3(4) . .
C26 C21 S5 O9 2.0(4) . .
C22 C21 S5 C12 68.4(4) . .
C26 C21 S5 C12 -111.3(4) . .
C11 C12 S5 O10 177.7(3) . .
C13 C12 S5 O10 0.2(4) . .
C11 C12 S5 O9 -51.6(3) . .
C13 C12 S5 O9 131.0(3) . .
C11 C12 S5 C21 62.3(4) . .
C13 C12 S5 C21 -115.1(3) . .
